data_7121038
loop_
_publ_author_name
'Fasano, V.'
'LaFortune, J. H. W.'
'Bayne, J. M.'
'Ingleson, M. J.'
'Stephan, D. W.'

_publ_section_title
;
 Air- and water-stable Lewis acids: synthesis and reactivity of
 P-trifluoromethyl electrophilic phosphonium cations.
;
_journal_issue 6
_journal_name_full 'Chemical communications (Cambridge, England)'
_journal_page_first 662
_journal_page_last 665
_journal_paper_doi 10.1039/c7cc09128a
_journal_volume 54
_journal_year 2018
_chemical_formula_moiety 'C19 H15 F3 P, B C24 F20'
_chemical_formula_sum 'C43 H15 B F23 P'
_chemical_formula_weight 1010.33
_space_group_crystal_system orthorhombic
_space_group_IT_number 61
_space_group_name_Hall '-P 2ac 2ab'
_space_group_name_H-M_alt 'P b c a'
_symmetry_space_group_name_Hall '-P 2ac 2ab'
_symmetry_space_group_name_H-M 'P b c a'
_atom_sites_solution_hydrogens geom
_audit_creation_date 2017-11-16
_audit_creation_method
;
Olex2 1.2
(compiled 2017.03.28 svn.r3405 for OlexSys, GUI svn.r5337)
;
_audit_update_record
;
2017-11-17 deposited with the CCDC.
2017-12-18 downloaded from the CCDC.
;
_cell_angle_alpha 90
_cell_angle_beta 90
_cell_angle_gamma 90
_cell_formula_units_Z 8
_cell_length_a 14.9837(19)
_cell_length_b 19.103(2)
_cell_length_c 27.308(3)
_cell_measurement_reflns_used 9881
_cell_measurement_temperature 150(2)
_cell_measurement_theta_max 23.48
_cell_measurement_theta_min 2.63
_cell_volume 7816.5(15)
_computing_molecular_graphics 'Olex2 (Dolomanov et al., 2009)'
_computing_publication_material 'Olex2 (Dolomanov et al., 2009)'
_computing_structure_refinement 'ShelXL (Sheldrick, 2015)'
_diffrn_ambient_temperature 150
_diffrn_measured_fraction_theta_full 0.999
_diffrn_measured_fraction_theta_max 0.999
_diffrn_measurement_device_type 'Bruker APEX II CCD detector'
_diffrn_radiation_type MoK\a
_diffrn_radiation_wavelength 0.71073
_diffrn_reflns_av_R_equivalents 0.0711
_diffrn_reflns_av_unetI/netI 0.0360
_diffrn_reflns_Laue_measured_fraction_full 0.999
_diffrn_reflns_Laue_measured_fraction_max 0.999
_diffrn_reflns_limit_h_max 19
_diffrn_reflns_limit_h_min -19
_diffrn_reflns_limit_k_max 24
_diffrn_reflns_limit_k_min -24
_diffrn_reflns_limit_l_max 35
_diffrn_reflns_limit_l_min -35
_diffrn_reflns_number 124506
_diffrn_reflns_point_group_measured_fraction_full 0.999
_diffrn_reflns_point_group_measured_fraction_max 0.999
_diffrn_reflns_theta_full 25.242
_diffrn_reflns_theta_max 27.103
_diffrn_reflns_theta_min 2.282
_exptl_absorpt_coefficient_mu 0.215
_exptl_crystal_colour colourless
_exptl_crystal_colour_primary colourless
_exptl_crystal_density_diffrn 1.717
_exptl_crystal_description block
_exptl_crystal_F_000 4000
_exptl_crystal_size_max 0.1
_exptl_crystal_size_mid 0.1
_exptl_crystal_size_min 0.1
_refine_diff_density_max 0.282
_refine_diff_density_min -0.237
_refine_diff_density_rms 0.049
_refine_ls_extinction_method none
_refine_ls_goodness_of_fit_ref 1.013
_refine_ls_hydrogen_treatment constr
_refine_ls_matrix_type full
_refine_ls_number_parameters 613
_refine_ls_number_reflns 8617
_refine_ls_number_restraints 0
_refine_ls_restrained_S_all 1.013
_refine_ls_R_factor_all 0.0777
_refine_ls_R_factor_gt 0.0396
_refine_ls_shift/su_max 0.002
_refine_ls_shift/su_mean 0.000
_refine_ls_structure_factor_coef Fsqd
_refine_ls_weighting_details 'w=1/[\s^2^(Fo^2^)+(0.0360P)^2^+4.7790P] where P=(Fo^2^+2Fc^2^)/3'
_refine_ls_weighting_scheme calc
_refine_ls_wR_factor_gt 0.0823
_refine_ls_wR_factor_ref 0.0990
_reflns_Friedel_coverage 0.000
_reflns_number_gt 5761
_reflns_number_total 8617
_reflns_threshold_expression 'I > 2\s(I)'
_cod_data_source_file c7cc09128a2.cif
_cod_data_source_block ortho_a
_cod_depositor_comments 'Adding full bibliography for 7121036--7121038.cif.'
_cod_original_cell_volume 7816.5(17)
_cod_database_code 7121038
_shelxl_version_number 2014/6
_shelx_space_group_comment
;
The symmetry employed for this shelxl refinement is uniquely defined
by the following loop, which should always be used as a source of
symmetry information in preference to the above space-group names.
They are only intended as comments.
;
_shelx_estimated_absorpt_t_max 0.782
_shelx_estimated_absorpt_t_min 0.782
_olex2_refinement_description
;
1. Fixed Uiso
 At 1.2 times of:
  All C(H) groups
2.a Aromatic/amide H refined with riding coordinates:
 C01C(H01C), C01D(H01D), C01F(H01F), C01G(H01G), C01H(H01H), C01I(H01I),
 C01L(H01L), C01M(H01M), C01O(H01O), C01R(H01R), C01S(H01S), C01T(H01T),
 C01U(H01U), C01V(H01V), C01W(H01W)
;
_olex2_submission_special_instructions 'No special instructions were received'

loop_
_space_group_symop_operation_xyz
'x, y, z'
'-x+1/2, -y, z+1/2'
'-x, y+1/2, -z+1/2'
'x+1/2, -y+1/2, -z'
'-x, -y, -z'
'x-1/2, y, -z-1/2'
'x, -y-1/2, z-1/2'
'-x-1/2, y-1/2, z'

loop_
_atom_site_label
_atom_site_type_symbol
_atom_site_fract_x
_atom_site_fract_y
_atom_site_fract_z
_atom_site_U_iso_or_equiv
_atom_site_adp_type
_atom_site_occupancy
_atom_site_site_symmetry_order
_atom_site_calc_flag
_atom_site_refinement_flags_posn
P001 P 0.82869(4) 0.35450(3) 0.59274(2) 0.03186(13) Uani 1 1 d .
F002 F 0.17847(8) 0.53152(6) 0.74203(4) 0.0309(3) Uani 1 1 d .
F003 F 0.33713(8) 0.47245(6) 0.76768(4) 0.0340(3) Uani 1 1 d .
F004 F 0.24652(8) 0.65131(6) 0.67816(4) 0.0345(3) Uani 1 1 d .
F005 F 0.40550(8) 0.60554(6) 0.62593(4) 0.0363(3) Uani 1 1 d .
F006 F 0.16738(8) 0.45616(6) 0.57995(4) 0.0363(3) Uani 1 1 d .
F007 F 0.12547(8) 0.26578(6) 0.67990(5) 0.0383(3) Uani 1 1 d .
F008 F 0.24471(8) 0.34296(6) 0.63514(4) 0.0347(3) Uani 1 1 d .
F009 F 0.40316(8) 0.38440(6) 0.68542(4) 0.0366(3) Uani 1 1 d .
F00A F 0.53005(8) 0.67364(6) 0.67608(5) 0.0405(3) Uani 1 1 d .
F00B F 0.06379(8) 0.45018(6) 0.78934(4) 0.0381(3) Uani 1 1 d .
F00C F 0.03277(9) 0.31526(7) 0.75765(5) 0.0432(3) Uani 1 1 d .
F00D F 0.32264(9) 0.51835(7) 0.54658(4) 0.0448(3) Uani 1 1 d .
F00E F 0.11919(9) 0.72483(6) 0.63742(5) 0.0439(3) Uani 1 1 d .
F00F F 0.45473(9) 0.54608(7) 0.81761(4) 0.0462(3) Uani 1 1 d .
F00G F 0.55219(9) 0.64887(7) 0.77364(5) 0.0462(3) Uani 1 1 d .
F00H F 0.03917(9) 0.53259(7) 0.53908(5) 0.0478(4) Uani 1 1 d .
F00I F 0.01140(9) 0.66765(8) 0.56733(5) 0.0530(4) Uani 1 1 d .
F00J F 0.52746(9) 0.31898(8) 0.63215(6) 0.0641(4) Uani 1 1 d .
F00K F 0.98577(9) 0.37855(9) 0.55136(6) 0.0651(5) Uani 1 1 d .
F00L F 0.43655(11) 0.44606(9) 0.49301(5) 0.0704(5) Uani 1 1 d .
F00M F 0.98519(10) 0.29063(10) 0.60007(7) 0.0795(6) Uani 1 1 d .
F00N F 0.98481(11) 0.39525(11) 0.62923(6) 0.0805(6) Uani 1 1 d .
F00O F 0.54203(11) 0.34598(11) 0.53483(7) 0.0879(6) Uani 1 1 d .
C00P C 0.47941(13) 0.62533(10) 0.69890(8) 0.0293(5) Uani 1 1 d .
C00Q C 0.16958(13) 0.46468(10) 0.72590(7) 0.0246(4) Uani 1 1 d .
C00R C 0.22133(12) 0.44169(10) 0.68705(7) 0.0232(4) Uani 1 1 d .
C00S C 0.41486(13) 0.58872(10) 0.67385(7) 0.0266(4) Uani 1 1 d .
C00T C 0.21645(13) 0.54933(10) 0.63079(7) 0.0248(4) Uani 1 1 d .
C00U C 0.49172(14) 0.61244(11) 0.74793(8) 0.0315(5) Uani 1 1 d .
C00V C 0.20229(13) 0.37330(10) 0.67323(7) 0.0251(4) Uani 1 1 d .
C00W C 0.36018(13) 0.53777(10) 0.69404(7) 0.0246(4) Uani 1 1 d .
C00X C 0.44154(14) 0.56135(11) 0.76987(7) 0.0312(5) Uani 1 1 d .
C00Y C 0.19823(13) 0.61814(10) 0.64342(7) 0.0259(4) Uani 1 1 d .
C00Z C 0.14007(13) 0.33121(10) 0.69621(7) 0.0272(4) Uani 1 1 d .
C010 C 0.10815(13) 0.42398(11) 0.75053(7) 0.0275(4) Uani 1 1 d .
C011 C 0.37906(13) 0.52446(10) 0.74288(7) 0.0262(4) Uani 1 1 d .
C012 C 0.09279(13) 0.35623(11) 0.73523(7) 0.0291(5) Uani 1 1 d .
C013 C 0.79516(14) 0.31628(11) 0.53635(7) 0.0325(5) Uani 1 1 d .
C014 C 0.15865(14) 0.52354(10) 0.59519(7) 0.0280(4) Uani 1 1 d .
C015 C 0.35598(13) 0.45499(11) 0.61938(7) 0.0283(5) Uani 1 1 d .
C016 C 0.13146(14) 0.65830(11) 0.62290(7) 0.0301(5) Uani 1 1 d .
C017 C 0.79171(14) 0.30236(11) 0.64279(7) 0.0315(5) Uani 1 1 d .
C018 C 0.09151(14) 0.56164(12) 0.57374(7) 0.0324(5) Uani 1 1 d .
C019 C 0.07742(14) 0.62964(12) 0.58773(8) 0.0345(5) Uani 1 1 d .
C01A C 0.41162(14) 0.40315(11) 0.63800(8) 0.0329(5) Uani 1 1 d .
C01B C 0.79304(16) 0.44314(11) 0.59701(8) 0.0356(5) Uani 1 1 d .
C01C C 0.73282(15) 0.35073(12) 0.50806(7) 0.0356(5) Uani 1 1 d .
H01C H 0.7141 0.3965 0.5170 0.043 Uiso 1 1 calc R
C01D C 0.71878(16) 0.25874(12) 0.63530(8) 0.0378(5) Uani 1 1 d .
H01D H 0.6907 0.2569 0.6041 0.045 Uiso 1 1 calc R
C01E C 0.36962(15) 0.46819(12) 0.57013(8) 0.0354(5) Uani 1 1 d .
C01F C 0.83216(16) 0.30598(13) 0.68875(8) 0.0408(6) Uani 1 1 d .
H01F H 0.8807 0.3370 0.6944 0.049 Uiso 1 1 calc R
C01G C 0.80042(18) 0.26360(14) 0.72603(8) 0.0454(6) Uani 1 1 d .
H01G H 0.8283 0.2648 0.7573 0.054 Uiso 1 1 calc R
C01H C 0.68715(18) 0.21798(13) 0.67341(9) 0.0471(6) Uani 1 1 d .
H01H H 0.6366 0.1887 0.6686 0.057 Uiso 1 1 calc R
C01I C 0.72893(18) 0.21981(13) 0.71823(8) 0.0465(6) Uani 1 1 d .
H01I H 0.7083 0.1906 0.7440 0.056 Uiso 1 1 calc R
C01J C 0.47470(15) 0.36770(13) 0.61108(10) 0.0462(6) Uani 1 1 d .
C01K C 0.43055(18) 0.43245(15) 0.54149(9) 0.0491(7) Uani 1 1 d .
C01L C 0.7250(2) 0.45985(13) 0.62886(9) 0.0510(7) Uani 1 1 d .
H01L H 0.7009 0.4251 0.6500 0.061 Uiso 1 1 calc R
C01M C 0.69742(18) 0.31925(14) 0.46690(8) 0.0485(6) Uani 1 1 d .
H01M H 0.6545 0.3433 0.4476 0.058 Uiso 1 1 calc R
C01N C 0.48329(17) 0.38219(16) 0.56212(11) 0.0556(8) Uani 1 1 d .
C01O C 0.82374(19) 0.24957(14) 0.52288(10) 0.0569(7) Uani 1 1 d .
H01O H 0.8671 0.2253 0.5418 0.068 Uiso 1 1 calc R
C01P C 0.95379(17) 0.35480(16) 0.59364(10) 0.0548(7) Uani 1 1 d .
B01Q B 0.28856(15) 0.49615(12) 0.65769(8) 0.0252(5) Uani 1 1 d .
C01R C 0.7239(2) 0.25409(17) 0.45398(10) 0.0624(8) Uani 1 1 d .
H01R H 0.6984 0.2323 0.4260 0.075 Uiso 1 1 calc R
C01S C 0.82874(19) 0.49411(14) 0.56611(11) 0.0564(7) Uani 1 1 d .
H01S H 0.8757 0.4828 0.5441 0.068 Uiso 1 1 calc R
C01T C 0.6918(2) 0.52732(15) 0.62994(10) 0.0711(9) Uani 1 1 d .
H01T H 0.6449 0.5391 0.6518 0.085 Uiso 1 1 calc R
C01U C 0.7871(2) 0.21927(16) 0.48091(12) 0.0708(9) Uani 1 1 d .
H01U H 0.8062 0.1741 0.4709 0.085 Uiso 1 1 calc R
C01V C 0.7266(3) 0.57723(15) 0.59938(12) 0.0739(10) Uani 1 1 d .
H01V H 0.7031 0.6234 0.6000 0.089 Uiso 1 1 calc R
C01W C 0.7949(2) 0.56120(15) 0.56804(13) 0.0728(9) Uani 1 1 d .
H01W H 0.8191 0.5965 0.5475 0.087 Uiso 1 1 calc R

loop_
_atom_site_aniso_label
_atom_site_aniso_U_11
_atom_site_aniso_U_22
_atom_site_aniso_U_33
_atom_site_aniso_U_23
_atom_site_aniso_U_13
_atom_site_aniso_U_12
P001 0.0283(3) 0.0382(3) 0.0291(3) 0.0101(2) -0.0023(2) 0.0024(2)
F002 0.0354(7) 0.0245(6) 0.0326(6) -0.0051(5) 0.0046(5) -0.0002(5)
F003 0.0371(7) 0.0382(7) 0.0266(6) 0.0056(5) -0.0051(5) -0.0059(6)
F004 0.0388(7) 0.0298(7) 0.0351(6) -0.0088(5) -0.0112(5) -0.0012(5)
F005 0.0395(7) 0.0424(7) 0.0271(6) 0.0056(5) -0.0051(5) -0.0142(6)
F006 0.0442(7) 0.0333(7) 0.0313(6) -0.0066(5) -0.0093(6) -0.0097(6)
F007 0.0404(7) 0.0246(7) 0.0498(8) -0.0028(5) -0.0045(6) -0.0078(5)
F008 0.0372(7) 0.0323(7) 0.0347(6) -0.0120(5) 0.0043(5) -0.0055(5)
F009 0.0289(7) 0.0376(7) 0.0433(7) -0.0009(6) -0.0065(6) 0.0029(5)
F00A 0.0336(7) 0.0361(7) 0.0519(8) 0.0036(6) -0.0063(6) -0.0133(5)
F00B 0.0341(7) 0.0417(8) 0.0384(7) 0.0001(6) 0.0130(6) 0.0012(6)
F00C 0.0367(7) 0.0389(8) 0.0541(8) 0.0080(6) 0.0098(6) -0.0098(6)
F00D 0.0576(9) 0.0507(8) 0.0261(6) 0.0026(6) 0.0040(6) -0.0130(7)
F00E 0.0485(8) 0.0332(7) 0.0499(8) 0.0009(6) -0.0016(6) 0.0084(6)
F00F 0.0549(9) 0.0561(9) 0.0275(7) -0.0011(6) -0.0181(6) -0.0040(7)
F00G 0.0453(8) 0.0412(8) 0.0522(8) -0.0099(6) -0.0253(7) -0.0077(6)
F00H 0.0449(8) 0.0618(9) 0.0366(7) 0.0028(6) -0.0221(6) -0.0141(7)
F00I 0.0438(8) 0.0599(10) 0.0554(9) 0.0139(7) -0.0178(7) 0.0077(7)
F00J 0.0320(8) 0.0605(10) 0.0997(13) -0.0167(9) 0.0025(8) 0.0148(7)
F00K 0.0362(8) 0.0965(13) 0.0627(10) 0.0317(9) 0.0055(7) -0.0058(8)
F00L 0.0712(11) 0.1009(13) 0.0390(8) -0.0179(8) 0.0275(8) -0.0289(10)
F00M 0.0398(9) 0.1003(14) 0.0985(13) 0.0493(11) 0.0085(9) 0.0265(9)
F00N 0.0440(10) 0.1307(17) 0.0668(11) 0.0131(11) -0.0240(9) -0.0182(10)
F00O 0.0546(10) 0.1119(15) 0.0973(14) -0.0412(12) 0.0422(10) 0.0034(10)
C00P 0.0235(11) 0.0247(11) 0.0397(12) -0.0011(9) -0.0044(9) -0.0031(8)
C00Q 0.0236(10) 0.0224(10) 0.0277(10) 0.0002(8) -0.0051(8) 0.0011(8)
C00R 0.0207(10) 0.0260(11) 0.0230(10) 0.0007(8) -0.0052(8) 0.0004(8)
C00S 0.0260(11) 0.0285(11) 0.0254(10) 0.0004(8) -0.0049(9) -0.0013(8)
C00T 0.0260(10) 0.0281(11) 0.0202(9) 0.0011(8) -0.0005(8) -0.0070(8)
C00U 0.0284(11) 0.0268(11) 0.0392(12) -0.0099(9) -0.0136(10) 0.0003(9)
C00V 0.0232(10) 0.0285(11) 0.0237(10) -0.0021(8) -0.0032(8) 0.0010(8)
C00W 0.0230(10) 0.0246(11) 0.0263(10) -0.0031(8) -0.0017(8) 0.0003(8)
C00X 0.0330(12) 0.0346(12) 0.0261(11) -0.0042(9) -0.0089(9) 0.0050(9)
C00Y 0.0268(11) 0.0306(11) 0.0203(10) -0.0001(8) -0.0012(8) -0.0065(8)
C00Z 0.0263(11) 0.0211(11) 0.0343(11) 0.0008(8) -0.0088(9) -0.0026(8)
C010 0.0224(10) 0.0335(12) 0.0265(10) 0.0014(9) 0.0023(9) 0.0047(8)
C011 0.0262(11) 0.0273(11) 0.0250(10) -0.0012(8) 0.0004(8) 0.0000(8)
C012 0.0212(10) 0.0301(12) 0.0361(11) 0.0106(9) -0.0019(9) -0.0038(8)
C013 0.0332(12) 0.0356(12) 0.0285(11) 0.0049(9) 0.0101(9) 0.0026(9)
C014 0.0322(11) 0.0295(11) 0.0223(10) 0.0009(8) -0.0012(9) -0.0093(9)
C015 0.0256(11) 0.0306(12) 0.0289(11) -0.0062(9) 0.0015(9) -0.0098(8)
C016 0.0310(11) 0.0288(12) 0.0306(11) 0.0033(9) 0.0018(9) -0.0011(9)
C017 0.0338(12) 0.0322(12) 0.0284(11) 0.0076(9) 0.0003(9) 0.0110(9)
C018 0.0303(12) 0.0431(14) 0.0238(10) 0.0052(9) -0.0087(9) -0.0126(10)
C019 0.0268(11) 0.0446(14) 0.0323(12) 0.0135(10) -0.0044(9) 0.0013(9)
C01A 0.0222(11) 0.0354(13) 0.0411(13) -0.0082(10) 0.0023(10) -0.0060(9)
C01B 0.0418(13) 0.0325(12) 0.0325(12) 0.0030(9) -0.0119(10) -0.0054(10)
C01C 0.0419(13) 0.0410(13) 0.0239(10) 0.0015(9) 0.0030(10) -0.0007(10)
C01D 0.0418(13) 0.0432(14) 0.0284(11) 0.0098(10) 0.0030(10) 0.0038(11)
C01E 0.0355(13) 0.0378(13) 0.0327(12) -0.0050(10) 0.0039(10) -0.0129(10)
C01F 0.0415(13) 0.0472(14) 0.0337(12) 0.0035(10) -0.0035(11) 0.0108(11)
C01G 0.0558(16) 0.0579(17) 0.0225(11) 0.0081(11) 0.0007(11) 0.0245(13)
C01H 0.0534(16) 0.0468(15) 0.0413(14) 0.0137(11) 0.0075(12) -0.0005(12)
C01I 0.0594(17) 0.0471(15) 0.0329(13) 0.0169(11) 0.0141(12) 0.0151(13)
C01J 0.0242(12) 0.0456(15) 0.0689(18) -0.0156(13) 0.0035(12) -0.0010(10)
C01K 0.0444(15) 0.0640(18) 0.0389(14) -0.0161(12) 0.0198(12) -0.0231(13)
C01L 0.081(2) 0.0388(15) 0.0336(13) 0.0039(10) 0.0053(13) 0.0116(13)
C01M 0.0545(16) 0.0672(18) 0.0237(12) -0.0052(11) 0.0026(11) -0.0024(13)
C01N 0.0310(14) 0.0687(19) 0.0671(19) -0.0282(15) 0.0217(13) -0.0078(13)
C01O 0.0617(18) 0.0504(17) 0.0585(17) 0.0007(13) 0.0099(14) 0.0196(14)
C01P 0.0325(13) 0.078(2) 0.0536(16) 0.0268(15) -0.0034(13) 0.0019(13)
B01Q 0.0270(12) 0.0263(12) 0.0222(11) -0.0022(9) -0.0017(10) -0.0051(9)
C01R 0.070(2) 0.077(2) 0.0397(15) -0.0229(14) 0.0145(14) -0.0069(17)
C01S 0.0528(16) 0.0463(17) 0.0701(19) 0.0161(14) 0.0001(14) -0.0129(13)
C01T 0.120(3) 0.0433(17) 0.0501(17) 0.0022(13) 0.0077(18) 0.0253(17)
C01U 0.089(2) 0.0507(18) 0.073(2) -0.0283(15) 0.0265(19) 0.0106(17)
C01V 0.117(3) 0.0307(16) 0.074(2) -0.0042(14) -0.015(2) 0.0046(17)
C01W 0.087(2) 0.0345(17) 0.097(3) 0.0220(16) -0.011(2) -0.0189(16)

loop_
_atom_type_symbol
_atom_type_description
_atom_type_scat_dispersion_real
_atom_type_scat_dispersion_imag
_atom_type_scat_source
C C 0.0033 0.0016 'International Tables Vol C Tables 4.2.6.8 and 6.1.1.4'
H H 0.0000 0.0000 'International Tables Vol C Tables 4.2.6.8 and 6.1.1.4'
B B 0.0013 0.0007 'International Tables Vol C Tables 4.2.6.8 and 6.1.1.4'
F F 0.0171 0.0103 'International Tables Vol C Tables 4.2.6.8 and 6.1.1.4'
P P 0.1023 0.0942 'International Tables Vol C Tables 4.2.6.8 and 6.1.1.4'

loop_
_geom_angle_atom_site_label_1
_geom_angle_atom_site_label_2
_geom_angle_atom_site_label_3
_geom_angle
C013 P001 C017 110.34(10)
C013 P001 C01B 111.29(10)
C013 P001 C01P 107.18(12)
C017 P001 C01P 107.63(11)
C01B P001 C017 112.88(10)
C01B P001 C01P 107.24(13)
F00A C00P C00S 120.93(18)
F00A C00P C00U 119.86(18)
C00U C00P C00S 119.21(19)
F002 C00Q C00R 119.46(17)
F002 C00Q C010 115.94(17)
C010 C00Q C00R 124.60(18)
C00Q C00R C00V 113.04(17)
C00Q C00R B01Q 120.81(17)
C00V C00R B01Q 125.75(17)
F005 C00S C00P 115.63(17)
F005 C00S C00W 119.30(17)
C00P C00S C00W 125.07(18)
C00Y C00T C014 112.76(18)
C00Y C00T B01Q 126.90(17)
C014 C00T B01Q 119.92(17)
F00G C00U C00P 120.5(2)
F00G C00U C00X 120.77(19)
C00X C00U C00P 118.69(18)
F008 C00V C00R 121.10(17)
F008 C00V C00Z 114.69(17)
C00Z C00V C00R 124.21(18)
C00S C00W C011 112.98(17)
C00S C00W B01Q 118.63(17)
C011 C00W B01Q 128.15(17)
F00F C00X C00U 119.72(18)
F00F C00X C011 120.19(19)
C00U C00X C011 120.07(19)
F004 C00Y C00T 120.92(17)
F004 C00Y C016 114.38(18)
C016 C00Y C00T 124.70(18)
F007 C00Z C00V 120.01(18)
F007 C00Z C012 119.95(18)
C012 C00Z C00V 120.04(18)
F00B C010 C00Q 120.21(18)
F00B C010 C012 120.29(18)
C012 C010 C00Q 119.50(18)
F003 C011 C00W 121.31(17)
F003 C011 C00X 114.85(17)
C00X C011 C00W 123.83(19)
F00C C012 C00Z 120.00(19)
F00C C012 C010 121.44(19)
C00Z C012 C010 118.56(18)
C01C C013 P001 118.73(17)
C01C C013 C01O 119.8(2)
C01O C013 P001 121.17(19)
F006 C014 C00T 119.29(18)
F006 C014 C018 116.23(17)
C018 C014 C00T 124.48(19)
C01A C015 B01Q 118.26(18)
C01E C015 C01A 113.37(19)
C01E C015 B01Q 128.2(2)
F00E C016 C00Y 120.35(18)
F00E C016 C019 120.25(19)
C019 C016 C00Y 119.4(2)
C01D C017 P001 117.87(16)
C01D C017 C01F 120.2(2)
C01F C017 P001 121.86(18)
F00H C018 C014 120.5(2)
F00H C018 C019 119.75(19)
C019 C018 C014 119.76(19)
F00I C019 C016 120.5(2)
F00I C019 C018 120.6(2)
C016 C019 C018 118.89(19)
F009 C01A C015 118.92(18)
F009 C01A C01J 116.5(2)
C01J C01A C015 124.5(2)
C01L C01B P001 118.95(17)
C01L C01B C01S 120.3(2)
C01S C01B P001 120.6(2)
C013 C01C H01C 119.7
C013 C01C C01M 120.5(2)
C01M C01C H01C 119.7
C017 C01D H01D 120.1
C01H C01D C017 119.8(2)
C01H C01D H01D 120.1
F00D C01E C015 121.0(2)
F00D C01E C01K 115.1(2)
C01K C01E C015 123.9(2)
C017 C01F H01F 120.6
C01G C01F C017 118.9(2)
C01G C01F H01F 120.6
C01F C01G H01G 119.7
C01I C01G C01F 120.6(2)
C01I C01G H01G 119.7
C01D C01H H01H 120.0
C01I C01H C01D 119.9(2)
C01I C01H H01H 120.0
C01G C01I H01I 119.7
C01H C01I C01G 120.5(2)
C01H C01I H01I 119.7
F00J C01J C01A 120.9(2)
F00J C01J C01N 120.0(2)
C01N C01J C01A 119.1(2)
F00L C01K C01E 120.2(3)
F00L C01K C01N 120.1(2)
C01N C01K C01E 119.7(2)
C01B C01L H01L 120.1
C01B C01L C01T 119.7(3)
C01T C01L H01L 120.1
C01C C01M H01M 120.0
C01R C01M C01C 120.0(3)
C01R C01M H01M 120.0
F00O C01N C01J 119.9(3)
F00O C01N C01K 120.8(3)
C01K C01N C01J 119.3(2)
C013 C01O H01O 120.8
C013 C01O C01U 118.3(3)
C01U C01O H01O 120.8
F00K C01P P001 110.48(17)
F00M C01P P001 110.73(19)
F00M C01P F00K 107.6(2)
F00M C01P F00N 108.5(2)
F00N C01P P001 111.2(2)
F00N C01P F00K 108.1(2)
C00R B01Q C00W 113.81(15)
C00T B01Q C00R 101.74(15)
C00T B01Q C00W 113.11(16)
C015 B01Q C00R 112.30(16)
C015 B01Q C00T 114.21(16)
C015 B01Q C00W 102.16(16)
C01M C01R H01R 119.7
C01M C01R C01U 120.6(3)
C01U C01R H01R 119.7
C01B C01S H01S 120.5
C01W C01S C01B 119.0(3)
C01W C01S H01S 120.5
C01L C01T H01T 120.0
C01V C01T C01L 119.9(3)
C01V C01T H01T 120.0
C01O C01U H01U 119.6
C01R C01U C01O 120.7(3)
C01R C01U H01U 119.6
C01T C01V H01V 119.7
C01W C01V C01T 120.7(3)
C01W C01V H01V 119.7
C01S C01W H01W 119.8
C01V C01W C01S 120.5(3)
C01V C01W H01W 119.8

loop_
_geom_bond_atom_site_label_1
_geom_bond_atom_site_label_2
_geom_bond_distance
P001 C013 1.777(2)
P001 C017 1.780(2)
P001 C01B 1.779(2)
P001 C01P 1.875(3)
F002 C00Q 1.357(2)
F003 C011 1.357(2)
F004 C00Y 1.351(2)
F005 C00S 1.355(2)
F006 C014 1.359(2)
F007 C00Z 1.345(2)
F008 C00V 1.350(2)
F009 C01A 1.349(2)
F00A C00P 1.348(2)
F00B C010 1.347(2)
F00C C012 1.340(2)
F00D C01E 1.352(3)
F00E C016 1.344(2)
F00F C00X 1.350(2)
F00G C00U 1.341(2)
F00H C018 1.349(2)
F00I C019 1.348(2)
F00J C01J 1.350(3)
F00K C01P 1.330(3)
F00L C01K 1.352(3)
F00M C01P 1.325(3)
F00N C01P 1.326(3)
F00O C01N 1.345(3)
C00P C00S 1.376(3)
C00P C00U 1.374(3)
C00Q C00R 1.386(3)
C00Q C010 1.380(3)
C00R C00V 1.389(3)
C00R B01Q 1.655(3)
C00S C00W 1.387(3)
C00T C00Y 1.386(3)
C00T C014 1.392(3)
C00T B01Q 1.655(3)
C00U C00X 1.370(3)
C00V C00Z 1.382(3)
C00W C011 1.387(3)
C00W B01Q 1.664(3)
C00X C011 1.384(3)
C00Y C016 1.379(3)
C00Z C012 1.366(3)
C010 C012 1.379(3)
C013 C01C 1.379(3)
C013 C01O 1.394(3)
C014 C018 1.373(3)
C015 C01A 1.391(3)
C015 C01E 1.383(3)
C015 B01Q 1.653(3)
C016 C019 1.370(3)
C017 C01D 1.389(3)
C017 C01F 1.396(3)
C018 C019 1.370(3)
C01A C01J 1.376(3)
C01B C01L 1.378(3)
C01B C01S 1.395(3)
C01C H01C 0.9500
C01C C01M 1.381(3)
C01D H01D 0.9500
C01D C01H 1.383(3)
C01E C01K 1.383(3)
C01F H01F 0.9500
C01F C01G 1.385(3)
C01G H01G 0.9500
C01G C01I 1.376(4)
C01H H01H 0.9500
C01H C01I 1.375(3)
C01I H01I 0.9500
C01J C01N 1.371(4)
C01K C01N 1.365(4)
C01L H01L 0.9500
C01L C01T 1.382(4)
C01M H01M 0.9500
C01M C01R 1.353(4)
C01O H01O 0.9500
C01O C01U 1.396(4)
C01R H01R 0.9500
C01R C01U 1.371(4)
C01S H01S 0.9500
C01S C01W 1.380(4)
C01T H01T 0.9500
C01T C01V 1.370(4)
C01U H01U 0.9500
C01V H01V 0.9500
C01V C01W 1.368(5)
C01W H01W 0.9500
